data_7713737
loop_
_publ_author_name
'Yadav, Abhishek Kumar'
'Rajak, Richa'
'Ghule, Vikas'
'Dharavath, Srinivas'

_publ_section_title
;
 Energetic coordination compounds: self-assembled from the nitrogen-rich
 energetic C-C bonded pyrazole and triazole
;
_journal_name_full 'Dalton Transactions'
_journal_paper_doi 10.1039/D3DT02410E
_journal_year 2023
_chemical_formula_moiety '2(C5 H8 Co N8 O7)'
_chemical_formula_sum 'C10 H16 Co2 N16 O14'
_chemical_formula_weight 702.25
_space_group_crystal_system triclinic
_space_group_IT_number 2
_space_group_name_Hall '-P 1'
_space_group_name_H-M_alt 'P -1'
_atom_sites_solution_hydrogens mixed
_atom_sites_solution_primary iterative
_audit_creation_date 2023-03-24
_audit_creation_method
;
Olex2 1.3
(compiled 2020.11.12 svn.r5f609507 for OlexSys, GUI svn.r6272)
;
_audit_update_record
;
2023-07-27 deposited with the CCDC.	2023-08-11 downloaded from the CCDC.
;
_cell_angle_alpha 72.344(11)
_cell_angle_beta 75.743(12)
_cell_angle_gamma 71.317(10)
_cell_formula_units_Z 2
_cell_length_a 11.507(4)
_cell_length_b 12.980(5)
_cell_length_c 14.249(5)
_cell_measurement_reflns_used 8961
_cell_measurement_temperature 100
_cell_measurement_theta_max 28.29
_cell_measurement_theta_min 2.55
_cell_volume 1894.7(12)
_computing_cell_refinement 'SAINT V8.38A (Bruker, 2018)'
_computing_data_reduction 'SAINT V8.38A (Bruker, 2018)'
_computing_molecular_graphics 'Olex2 1.3 (Dolomanov et al., 2009)'
_computing_publication_material 'Olex2 1.3 (Dolomanov et al., 2009)'
_computing_structure_refinement 'SHELXL 2018/3 (Sheldrick, 2015)'
_computing_structure_solution 'olex2.solve 1.3 (Bourhis et al., 2015)'
_diffrn_ambient_temperature 100
_diffrn_measured_fraction_theta_full 0.993
_diffrn_measured_fraction_theta_max 0.965
_diffrn_measurement_device_type 'Bruker APEX-II CCD'
_diffrn_measurement_method '\f and \w scans'
_diffrn_radiation_type MoK\a
_diffrn_radiation_wavelength 0.71073
_diffrn_reflns_av_R_equivalents 0.0853
_diffrn_reflns_av_unetI/netI 0.0935
_diffrn_reflns_Laue_measured_fraction_full 0.993
_diffrn_reflns_Laue_measured_fraction_max 0.965
_diffrn_reflns_limit_h_max 15
_diffrn_reflns_limit_h_min -15
_diffrn_reflns_limit_k_max 17
_diffrn_reflns_limit_k_min -17
_diffrn_reflns_limit_l_max 19
_diffrn_reflns_limit_l_min -19
_diffrn_reflns_number 28328
_diffrn_reflns_point_group_measured_fraction_full 0.993
_diffrn_reflns_point_group_measured_fraction_max 0.965
_diffrn_reflns_theta_full 25.242
_diffrn_reflns_theta_max 28.596
_diffrn_reflns_theta_min 2.187
_diffrn_source_current 1.0
_diffrn_source_power 0.05
_diffrn_source_voltage 50.0
_diffrn_standards_number 0
_exptl_absorpt_coefficient_mu 0.941
_exptl_absorpt_correction_T_max 0.7457
_exptl_absorpt_correction_T_min 0.6000
_exptl_absorpt_correction_type none
_exptl_absorpt_process_details
;
SADABS-2016/2 (Bruker,2016/2) was used for absorption correction.
wR2(int) was 0.1560 before and 0.0890 after correction.
The Ratio of minimum to maximum transmission is 0.8046.
The \l/2 correction factor is Not present.
;
_exptl_crystal_colour 'clear pinkish pink'
_exptl_crystal_colour_lustre clear
_exptl_crystal_colour_modifier pinkish
_exptl_crystal_colour_primary pink
_exptl_crystal_density_diffrn 1.231
_exptl_crystal_description block
_exptl_crystal_F_000 708
_exptl_crystal_size_max 0.12
_exptl_crystal_size_mid 0.12
_exptl_crystal_size_min 0.1
_refine_diff_density_max 1.819
_refine_diff_density_min -1.136
_refine_diff_density_rms 0.173
_refine_ls_extinction_coef 0.007(2)
_refine_ls_extinction_expression Fc^*^=kFc[1+0.001xFc^2^\l^3^/sin(2\q)]^-1/4^
_refine_ls_extinction_method 'SHELXL-2018/3 (Sheldrick 2018)'
_refine_ls_goodness_of_fit_ref 1.047
_refine_ls_hydrogen_treatment constr
_refine_ls_matrix_type full
_refine_ls_number_parameters 388
_refine_ls_number_reflns 9391
_refine_ls_number_restraints 1
_refine_ls_restrained_S_all 1.047
_refine_ls_R_factor_all 0.1198
_refine_ls_R_factor_gt 0.0910
_refine_ls_shift/su_max 0.000
_refine_ls_shift/su_mean 0.000
_refine_ls_structure_factor_coef Fsqd
_refine_ls_weighting_details 'w=1/[\s^2^(Fo^2^)+(0.1518P)^2^+9.2986P] where P=(Fo^2^+2Fc^2^)/3'
_refine_ls_weighting_scheme calc
_refine_ls_wR_factor_gt 0.2701
_refine_ls_wR_factor_ref 0.2982
_reflns_Friedel_coverage 0.000
_reflns_number_gt 6369
_reflns_number_total 9391
_reflns_threshold_expression 'I > 2\s(I)'
_cod_data_source_file d3dt02410e2.cif
_cod_data_source_block 17octc_0m_a
_cod_database_code 7713737
_shelx_shelxl_version_number 2018/3
_shelx_space_group_comment
;
The symmetry employed for this shelxl refinement is uniquely defined
by the following loop, which should always be used as a source of
symmetry information in preference to the above space-group names.
They are only intended as comments.
;
_shelx_estimated_absorpt_t_max 0.912
_shelx_estimated_absorpt_t_min 0.895
_olex2_refinement_description
;
1. Fixed Uiso
 At 1.2 times of:
  All C(H) groups, All N(H) groups
 At 1.5 times of:
  All O(H,H) groups
2. Restrained distances
 Co2-H8A \\sim Co2-H8B
 with sigma of 0.02
3.a Free rotating group:
 O8(H8A,H8B)
3.b Rotating group:
 O9(H9A,H9B), O3(H3A,H3B), O2(H2A,H2B), O10(H10A,H10B), O1(H1A,H1B)
3.c Aromatic/amide H refined with riding coordinates:
 N6(H6A), N14(H14), C1(H1), C6(H6)
;
_smtbx_masks_void_probe_radius 1.2
_smtbx_masks_void_truncation_radius 1.2
_olex2_submission_special_instructions 'No special instructions were received'

loop_
_space_group_symop_operation_xyz
'x, y, z'
'-x, -y, -z'

loop_
_atom_site_label
_atom_site_type_symbol
_atom_site_fract_x
_atom_site_fract_y
_atom_site_fract_z
_atom_site_U_iso_or_equiv
_atom_site_adp_type
_atom_site_occupancy
_atom_site_site_symmetry_order
_atom_site_calc_flag
_atom_site_refinement_flags_posn
_atom_site_refinement_flags_adp
_atom_site_refinement_flags_occupancy
_atom_site_disorder_assembly
_atom_site_disorder_group
Co2 Co 0.09508(7) 1.07878(6) 0.37149(5) 0.0220(2) Uani 1 1 d D . . . .
Co1 Co 0.40703(7) 0.63325(6) -0.09277(6) 0.0248(2) Uani 1 1 d . . . . .
O9 O 0.1389(4) 1.1711(3) 0.4532(3) 0.0268(9) Uani 1 1 d . . . . .
H9A H 0.160740 1.127406 0.509150 0.040 Uiso 1 1 d R U . . .
H9B H 0.204548 1.193467 0.421860 0.040 Uiso 1 1 d R U . . .
O8 O 0.2695(4) 1.0702(4) 0.2726(3) 0.0324(10) Uani 1 1 d G . . . .
H8A H 0.328095 1.011562 0.267193 0.049 Uiso 1 1 d DG U . . .
H8B H 0.279847 1.116708 0.216523 0.049 Uiso 1 1 d DG U . . .
O6 O 0.8027(4) -0.0343(3) 0.3611(3) 0.0306(9) Uani 1 1 d . . . . .
O14 O -0.3041(4) 0.6777(4) 1.0022(3) 0.0326(10) Uani 1 1 d . . . . .
O3 O 0.4503(4) 0.7493(4) -0.0387(4) 0.0354(10) Uani 1 1 d . . . . .
H3A H 0.532492 0.729710 -0.030610 0.053 Uiso 1 1 d R U . . .
H3B H 0.410402 0.751910 0.025540 0.053 Uiso 1 1 d R U . . .
O7 O 0.6140(4) 0.0041(4) 0.4479(3) 0.0315(9) Uani 1 1 d . . . . .
O2 O 0.3676(4) 0.5155(3) -0.1506(3) 0.0305(9) Uani 1 1 d . . . . .
H2A H 0.309613 0.549339 -0.187765 0.046 Uiso 1 1 d R U . . .
H2B H 0.334303 0.467957 -0.102488 0.046 Uiso 1 1 d R U . . .
O10 O 0.0404(4) 1.0029(4) 0.2831(3) 0.0294(9) Uani 1 1 d . . . . .
H10A H 0.032033 0.935415 0.316581 0.044 Uiso 1 1 d R U . . .
H10B H -0.035351 1.039155 0.269117 0.044 Uiso 1 1 d R U . . .
O1 O 0.2308(4) 0.7464(4) -0.1190(4) 0.0392(11) Uani 1 1 d . . . . .
H1A H 0.170776 0.734121 -0.066429 0.059 Uiso 1 1 d R U . . .
H1B H 0.228933 0.817333 -0.123690 0.059 Uiso 1 1 d R U . . .
O11 O 0.4905(5) 0.6738(4) 0.4963(4) 0.0449(13) Uani 1 1 d . . . . .
N12 N -0.0205(5) 0.7647(4) 0.7242(3) 0.0258(10) Uani 1 1 d . . . . .
N10 N 0.0917(4) 0.8749(4) 0.5560(3) 0.0217(9) Uani 1 1 d . . . . .
N5 N 0.3436(4) 0.2625(4) 0.3508(4) 0.0274(10) Uani 1 1 d . . . . .
O12 O 0.3830(4) 0.5825(4) 0.6254(4) 0.0457(13) Uani 1 1 d . . . . .
O13 O -0.1165(5) 0.5707(4) 0.9903(3) 0.0438(12) Uani 1 1 d . . . . .
N4 N 0.5166(5) 0.2833(4) 0.2381(3) 0.0254(10) Uani 1 1 d . . . . .
N13 N 0.1467(4) 0.6181(4) 0.7560(3) 0.0250(10) Uani 1 1 d . . . . .
O5 O 0.1051(4) 0.4244(4) 0.3442(3) 0.0404(11) Uani 1 1 d . . . . .
N6 N 0.4447(4) 0.1754(4) 0.3774(4) 0.0277(10) Uani 1 1 d . . . . .
H6A H 0.442469 0.119295 0.430645 0.033 Uiso 1 1 calc R U . . .
N14 N 0.0466(5) 0.6074(4) 0.8317(4) 0.0273(10) Uani 1 1 d . . . . .
H14 H 0.047561 0.550907 0.884838 0.033 Uiso 1 1 calc R U . . .
N9 N 0.1628(4) 0.9236(4) 0.4707(3) 0.0237(10) Uani 1 1 d . . . . .
N15 N -0.1722(5) 0.7214(4) 0.8638(3) 0.0264(10) Uani 1 1 d . . . . .
O4 O 0.0097(4) 0.5844(4) 0.2544(4) 0.0445(12) Uani 1 1 d . . . . .
N2 N 0.4019(4) 0.4594(4) 0.1084(4) 0.0249(10) Uani 1 1 d . . . . .
N7 N 0.6681(5) 0.1228(4) 0.3010(4) 0.0281(10) Uani 1 1 d . . . . .
N16 N -0.1938(5) 0.6548(4) 0.9531(4) 0.0297(11) Uani 1 1 d . . . . .
N11 N 0.3909(4) 0.6668(4) 0.5556(4) 0.0276(10) Uani 1 1 d . . . . .
N8 N 0.6929(5) 0.0286(4) 0.3722(4) 0.0276(10) Uani 1 1 d . . . . .
N1 N 0.3337(5) 0.5545(4) 0.0518(4) 0.0284(11) Uani 1 1 d . . . . .
N3 N 0.1015(5) 0.5049(5) 0.2692(4) 0.0332(12) Uani 1 1 d . . . . .
C5 C 0.5489(6) 0.1882(5) 0.3098(4) 0.0256(11) Uani 1 1 d . . . . .
C4 C 0.3899(6) 0.3241(5) 0.2662(4) 0.0254(11) Uani 1 1 d . . . . .
C10 C -0.0522(5) 0.6952(5) 0.8128(4) 0.0235(11) Uani 1 1 d . . . . .
C3 C 0.3283(5) 0.4259(5) 0.1958(4) 0.0261(12) Uani 1 1 d . . . . .
C1 C 0.2175(6) 0.5808(5) 0.1013(4) 0.0287(12) Uani 1 1 d . . . . .
H1 H 0.151040 0.641657 0.077464 0.034 Uiso 1 1 calc R U . . .
C9 C 0.1011(6) 0.7136(5) 0.6931(4) 0.0261(12) Uani 1 1 d . . . . .
C7 C 0.2828(5) 0.7570(5) 0.5406(4) 0.0233(11) Uani 1 1 d . . . . .
C2 C 0.2106(5) 0.5029(5) 0.1943(4) 0.0264(12) Uani 1 1 d . . . . .
C8 C 0.1631(5) 0.7742(4) 0.5994(4) 0.0228(11) Uani 1 1 d . . . . .
C6 C 0.2767(5) 0.8543(5) 0.4608(4) 0.0264(12) Uani 1 1 d . . . . .
H6 H 0.343311 0.868010 0.408328 0.032 Uiso 1 1 calc R U . . .

loop_
_atom_site_aniso_label
_atom_site_aniso_U_11
_atom_site_aniso_U_22
_atom_site_aniso_U_33
_atom_site_aniso_U_23
_atom_site_aniso_U_13
_atom_site_aniso_U_12
Co2 0.0226(4) 0.0212(4) 0.0159(4) -0.0017(3) -0.0010(3) -0.0016(3)
Co1 0.0222(4) 0.0207(4) 0.0230(4) 0.0000(3) -0.0030(3) 0.0001(3)
O9 0.024(2) 0.030(2) 0.025(2) -0.0094(17) -0.0039(16) -0.0027(17)
O8 0.028(2) 0.029(2) 0.026(2) 0.0017(17) 0.0025(17) -0.0019(18)
O6 0.031(2) 0.024(2) 0.027(2) 0.0013(16) -0.0054(17) 0.0010(17)
O14 0.037(2) 0.036(2) 0.019(2) -0.0033(17) 0.0007(17) -0.010(2)
O3 0.035(2) 0.029(2) 0.043(3) -0.013(2) -0.002(2) -0.0088(19)
O7 0.032(2) 0.032(2) 0.023(2) -0.0005(17) -0.0046(17) -0.0050(18)
O2 0.030(2) 0.028(2) 0.027(2) 0.0044(17) -0.0090(17) -0.0078(18)
O10 0.032(2) 0.029(2) 0.025(2) -0.0101(17) -0.0024(17) -0.0026(18)
O1 0.030(2) 0.027(2) 0.045(3) 0.0027(19) -0.002(2) 0.0000(19)
O11 0.035(3) 0.036(3) 0.043(3) -0.004(2) 0.009(2) 0.000(2)
N12 0.031(3) 0.025(2) 0.016(2) 0.0028(18) -0.0046(18) -0.006(2)
N10 0.019(2) 0.022(2) 0.017(2) -0.0014(17) 0.0008(16) -0.0027(18)
N5 0.020(2) 0.019(2) 0.036(3) -0.003(2) -0.005(2) -0.0001(18)
O12 0.034(3) 0.038(3) 0.040(3) 0.002(2) 0.002(2) 0.007(2)
O13 0.048(3) 0.034(2) 0.024(2) 0.0114(19) -0.002(2) 0.002(2)
N4 0.028(2) 0.023(2) 0.018(2) 0.0046(18) -0.0065(18) -0.0044(19)
N13 0.025(2) 0.026(2) 0.021(2) -0.0064(19) 0.0014(18) -0.0046(19)
O5 0.039(3) 0.038(2) 0.027(2) 0.0042(19) 0.0001(19) -0.004(2)
N6 0.024(2) 0.028(2) 0.023(2) -0.0003(19) -0.0032(19) -0.002(2)
N14 0.026(2) 0.024(2) 0.021(2) 0.0072(18) 0.0009(19) -0.009(2)
N9 0.026(2) 0.022(2) 0.018(2) 0.0000(17) -0.0015(18) -0.0047(19)
N15 0.035(3) 0.020(2) 0.016(2) -0.0002(17) -0.0011(19) -0.003(2)
O4 0.027(2) 0.035(2) 0.054(3) -0.013(2) 0.001(2) 0.010(2)
N2 0.021(2) 0.022(2) 0.023(2) 0.0024(18) -0.0022(18) -0.0022(18)
N7 0.030(3) 0.026(2) 0.022(2) 0.0003(19) -0.0036(19) -0.006(2)
N16 0.033(3) 0.027(2) 0.026(3) -0.001(2) -0.004(2) -0.010(2)
N11 0.020(2) 0.026(2) 0.030(3) -0.006(2) -0.0048(19) 0.0011(19)
N8 0.034(3) 0.023(2) 0.022(2) -0.0009(19) -0.009(2) -0.004(2)
N1 0.023(2) 0.023(2) 0.030(3) 0.0003(19) -0.0033(19) -0.0001(19)
N3 0.029(3) 0.034(3) 0.033(3) -0.009(2) 0.001(2) -0.007(2)
C5 0.030(3) 0.023(3) 0.022(3) -0.001(2) -0.003(2) -0.011(2)
C4 0.029(3) 0.019(2) 0.026(3) -0.005(2) -0.008(2) -0.003(2)
C10 0.030(3) 0.024(3) 0.014(2) 0.002(2) -0.003(2) -0.011(2)
C3 0.028(3) 0.022(3) 0.024(3) -0.002(2) -0.001(2) -0.007(2)
C1 0.027(3) 0.026(3) 0.027(3) -0.001(2) -0.004(2) -0.004(2)
C9 0.030(3) 0.024(3) 0.022(3) -0.001(2) -0.007(2) -0.006(2)
C7 0.021(3) 0.024(3) 0.022(3) -0.003(2) -0.005(2) -0.002(2)
C2 0.027(3) 0.027(3) 0.024(3) -0.003(2) -0.001(2) -0.010(2)
C8 0.024(3) 0.018(2) 0.022(3) -0.002(2) -0.010(2) 0.003(2)
C6 0.018(2) 0.032(3) 0.025(3) -0.006(2) -0.003(2) -0.002(2)

loop_
_atom_type_symbol
_atom_type_description
_atom_type_scat_dispersion_real
_atom_type_scat_dispersion_imag
_atom_type_scat_source
C C 0.0033 0.0016 'International Tables Vol C Tables 4.2.6.8 and 6.1.1.4'
H H 0.0000 0.0000 'International Tables Vol C Tables 4.2.6.8 and 6.1.1.4'
Co Co 0.3494 0.9721 'International Tables Vol C Tables 4.2.6.8 and 6.1.1.4'
N N 0.0061 0.0033 'International Tables Vol C Tables 4.2.6.8 and 6.1.1.4'
O O 0.0106 0.0060 'International Tables Vol C Tables 4.2.6.8 and 6.1.1.4'

loop_
_geom_angle_atom_site_label_1
_geom_angle_atom_site_label_2
_geom_angle_atom_site_label_3
_geom_angle
_geom_angle_site_symmetry_1
_geom_angle_site_symmetry_3
_geom_angle_publ_flag
O9 Co2 O8 92.02(18) . . ?
O10 Co2 O9 174.20(16) . . ?
O10 Co2 O8 89.12(18) . . ?
O10 Co2 N12 87.11(18) . 2_576 ?
O10 Co2 N10 90.20(17) . 2_576 ?
N12 Co2 O9 87.23(18) 2_576 . ?
N12 Co2 O8 88.59(18) 2_576 . ?
N12 Co2 N10 77.39(18) 2_576 2_576 ?
N10 Co2 O9 87.31(17) 2_576 . ?
N10 Co2 O8 165.98(17) 2_576 . ?
N9 Co2 O9 92.54(18) . . ?
N9 Co2 O8 93.62(17) . . ?
N9 Co2 O10 93.06(18) . . ?
N9 Co2 N12 177.78(18) . 2_576 ?
N9 Co2 N10 100.40(18) . 2_576 ?
O3 Co1 O2 178.46(18) . . ?
O3 Co1 O1 91.12(19) . . ?
O3 Co1 N4 86.32(19) . 2_665 ?
O3 Co1 N2 90.14(19) . 2_665 ?
O1 Co1 O2 89.71(18) . . ?
O1 Co1 N4 87.49(18) . 2_665 ?
O1 Co1 N2 164.34(19) . 2_665 ?
N4 Co1 O2 92.42(18) 2_665 . ?
N2 Co1 O2 88.70(18) 2_665 . ?
N2 Co1 N4 77.01(18) 2_665 2_665 ?
N1 Co1 O3 91.9(2) . . ?
N1 Co1 O2 89.36(19) . . ?
N1 Co1 O1 92.70(19) . . ?
N1 Co1 N4 178.2(2) . 2_665 ?
N1 Co1 N2 102.86(18) . 2_665 ?
Co2 O9 H9A 110.3 . . ?
Co2 O9 H9B 110.5 . . ?
H9A O9 H9B 103.6 . . ?
Co2 O8 H8A 126.8 . . ?
Co2 O8 H8B 123.9 . . ?
H8A O8 H8B 104.5 . . ?
Co1 O3 H3A 113.5 . . ?
Co1 O3 H3B 113.0 . . ?
H3A O3 H3B 100.8 . . ?
Co1 O2 H2A 110.6 . . ?
Co1 O2 H2B 110.9 . . ?
H2A O2 H2B 103.1 . . ?
Co2 O10 H10A 111.1 . . ?
Co2 O10 H10B 111.7 . . ?
H10A O10 H10B 102.6 . . ?
Co1 O1 H1A 111.7 . . ?
Co1 O1 H1B 111.9 . . ?
H1A O1 H1B 101.8 . . ?
C10 N12 Co2 140.7(4) . 2_576 ?
C10 N12 C9 104.3(5) . . ?
C9 N12 Co2 114.9(4) . 2_576 ?
N9 N10 Co2 135.1(3) . 2_576 ?
C8 N10 Co2 116.1(4) . 2_576 ?
C8 N10 N9 108.7(4) . . ?
C4 N5 N6 103.5(5) . . ?
C5 N4 Co1 139.4(4) . 2_665 ?
C5 N4 C4 104.3(5) . . ?
C4 N4 Co1 115.3(4) . 2_665 ?
C9 N13 N14 103.0(5) . . ?
N5 N6 H6A 124.7 . . ?
C5 N6 N5 110.5(5) . . ?
C5 N6 H6A 124.7 . . ?
N13 N14 H14 124.7 . . ?
C10 N14 N13 110.6(4) . . ?
C10 N14 H14 124.7 . . ?
N10 N9 Co2 124.5(3) . . ?
C6 N9 Co2 126.9(4) . . ?
C6 N9 N10 108.6(5) . . ?
N16 N15 C10 115.8(5) . . ?
N1 N2 Co1 134.3(4) . 2_665 ?
C3 N2 Co1 116.6(4) . 2_665 ?
C3 N2 N1 108.9(4) . . ?
N8 N7 C5 116.4(5) . . ?
O14 N16 N15 117.0(5) . . ?
O13 N16 O14 118.4(5) . . ?
O13 N16 N15 124.5(5) . . ?
O11 N11 C7 118.6(5) . . ?
O12 N11 O11 122.5(5) . . ?
O12 N11 C7 118.9(5) . . ?
O6 N8 N7 116.0(5) . . ?
O7 N8 O6 121.4(5) . . ?
O7 N8 N7 122.6(5) . . ?
N2 N1 Co1 122.5(4) . . ?
C1 N1 Co1 128.4(4) . . ?
C1 N1 N2 109.0(5) . . ?
O5 N3 C2 117.9(5) . . ?
O4 N3 O5 124.1(5) . . ?
O4 N3 C2 118.0(5) . . ?
N4 C5 N6 108.1(5) . . ?
N4 C5 N7 119.4(5) . . ?
N7 C5 N6 132.5(5) . . ?
N5 C4 N4 113.5(5) . . ?
N5 C4 C3 130.9(5) . . ?
N4 C4 C3 115.6(5) . . ?
N12 C10 N15 119.1(5) . . ?
N14 C10 N12 108.5(5) . . ?
N14 C10 N15 132.3(5) . . ?
N2 C3 C4 115.3(5) . . ?
N2 C3 C2 107.4(5) . . ?
C2 C3 C4 137.3(5) . . ?
N1 C1 H1 125.8 . . ?
N1 C1 C2 108.3(5) . . ?
C2 C1 H1 125.8 . . ?
N12 C9 C8 116.4(5) . . ?
N13 C9 N12 113.7(5) . . ?
N13 C9 C8 129.8(5) . . ?
C8 C7 N11 130.1(5) . . ?
C8 C7 C6 105.1(5) . . ?
C6 C7 N11 124.8(5) . . ?
C3 C2 N3 129.0(5) . . ?
C3 C2 C1 106.3(5) . . ?
C1 C2 N3 124.8(6) . . ?
N10 C8 C9 115.1(5) . . ?
N10 C8 C7 108.2(5) . . ?
C7 C8 C9 136.7(5) . . ?
N9 C6 C7 109.3(5) . . ?
N9 C6 H6 125.3 . . ?
C7 C6 H6 125.3 . . ?

loop_
_geom_bond_atom_site_label_1
_geom_bond_atom_site_label_2
_geom_bond_distance
_geom_bond_site_symmetry_2
_geom_bond_publ_flag
Co2 O9 2.137(4) . ?
Co2 O8 2.141(4) . ?
Co2 O10 2.120(4) . ?
Co2 N12 2.122(5) 2_576 ?
Co2 N10 2.123(4) 2_576 ?
Co2 N9 2.115(5) . ?
Co1 O3 2.118(4) . ?
Co1 O2 2.148(4) . ?
Co1 O1 2.131(4) . ?
Co1 N4 2.142(5) 2_665 ?
Co1 N2 2.135(5) 2_665 ?
Co1 N1 2.103(5) . ?
O9 H9A 0.8678 . ?
O9 H9B 0.8668 . ?
O8 H8A 0.8494 . ?
O8 H8B 0.8505 . ?
O6 N8 1.268(6) . ?
O14 N16 1.279(7) . ?
O3 H3A 0.9239 . ?
O3 H3B 0.9230 . ?
O7 N8 1.259(7) . ?
O2 H2A 0.8738 . ?
O2 H2B 0.8732 . ?
O10 H10A 0.8841 . ?
O10 H10B 0.8864 . ?
O1 H1A 0.8979 . ?
O1 H1B 0.8963 . ?
O11 N11 1.257(7) . ?
N12 C10 1.354(7) . ?
N12 C9 1.368(7) . ?
N10 N9 1.385(6) . ?
N10 C8 1.356(7) . ?
N5 N6 1.374(6) . ?
N5 C4 1.323(8) . ?
O12 N11 1.246(7) . ?
O13 N16 1.233(7) . ?
N4 C5 1.354(7) . ?
N4 C4 1.382(7) . ?
N13 N14 1.381(6) . ?
N13 C9 1.325(7) . ?
O5 N3 1.246(7) . ?
N6 H6A 0.8800 . ?
N6 C5 1.361(7) . ?
N14 H14 0.8800 . ?
N14 C10 1.341(7) . ?
N9 C6 1.333(7) . ?
N15 N16 1.321(7) . ?
N15 C10 1.379(7) . ?
O4 N3 1.228(7) . ?
N2 N1 1.369(6) . ?
N2 C3 1.359(7) . ?
N7 N8 1.331(7) . ?
N7 C5 1.361(8) . ?
N11 C7 1.418(7) . ?
N1 C1 1.338(8) . ?
N3 C2 1.432(8) . ?
C4 C3 1.483(8) . ?
C3 C2 1.403(8) . ?
C1 H1 0.9500 . ?
C1 C2 1.404(8) . ?
C9 C8 1.471(8) . ?
C7 C8 1.413(8) . ?
C7 C6 1.416(8) . ?
C6 H6 0.9500 . ?

loop_
_geom_torsion_atom_site_label_1
_geom_torsion_atom_site_label_2
_geom_torsion_atom_site_label_3
_geom_torsion_atom_site_label_4
_geom_torsion
_geom_torsion_site_symmetry_1
_geom_torsion_site_symmetry_2
_geom_torsion_site_symmetry_3
_geom_torsion_site_symmetry_4
_geom_torsion_publ_flag
Co2 N12 C10 N14 -177.3(5) 2_576 . . . ?
Co2 N12 C10 N15 4.7(10) 2_576 . . . ?
Co2 N12 C9 N13 177.7(4) 2_576 . . . ?
Co2 N12 C9 C8 0.7(7) 2_576 . . . ?
Co2 N10 N9 Co2 -1.8(7) 2_576 . . . ?
Co2 N10 N9 C6 -179.2(4) 2_576 . . . ?
Co2 N10 C8 C9 -2.3(6) 2_576 . . . ?
Co2 N10 C8 C7 179.2(4) 2_576 . . . ?
Co2 N9 C6 C7 -177.3(4) . . . . ?
Co1 N4 C5 N6 -167.8(5) 2_665 . . . ?
Co1 N4 C5 N7 8.7(9) 2_665 . . . ?
Co1 N4 C4 N5 172.4(4) 2_665 . . . ?
Co1 N4 C4 C3 -5.5(6) 2_665 . . . ?
Co1 N2 N1 Co1 8.4(8) 2_665 . . . ?
Co1 N2 N1 C1 -175.2(4) 2_665 . . . ?
Co1 N2 C3 C4 -3.8(7) 2_665 . . . ?
Co1 N2 C3 C2 174.9(4) 2_665 . . . ?
Co1 N1 C1 C2 178.2(4) . . . . ?
O11 N11 C7 C8 -174.8(6) . . . . ?
O11 N11 C7 C6 2.4(9) . . . . ?
N12 C9 C8 N10 1.0(8) . . . . ?
N12 C9 C8 C7 179.0(6) . . . . ?
N10 N9 C6 C7 0.1(7) . . . . ?
N5 N6 C5 N4 -0.5(7) . . . . ?
N5 N6 C5 N7 -176.3(6) . . . . ?
N5 C4 C3 N2 -171.3(6) . . . . ?
N5 C4 C3 C2 10.5(12) . . . . ?
O12 N11 C7 C8 7.0(9) . . . . ?
O12 N11 C7 C6 -175.8(6) . . . . ?
N4 C4 C3 N2 6.2(8) . . . . ?
N4 C4 C3 C2 -172.0(7) . . . . ?
N13 N14 C10 N12 0.8(7) . . . . ?
N13 N14 C10 N15 178.5(6) . . . . ?
N13 C9 C8 N10 -175.3(6) . . . . ?
N13 C9 C8 C7 2.6(11) . . . . ?
O5 N3 C2 C3 -5.6(10) . . . . ?
O5 N3 C2 C1 173.1(6) . . . . ?
N6 N5 C4 N4 -1.8(7) . . . . ?
N6 N5 C4 C3 175.7(6) . . . . ?
N14 N13 C9 N12 0.6(6) . . . . ?
N14 N13 C9 C8 177.1(6) . . . . ?
N9 N10 C8 C9 178.2(5) . . . . ?
N9 N10 C8 C7 -0.3(6) . . . . ?
O4 N3 C2 C3 175.9(6) . . . . ?
O4 N3 C2 C1 -5.4(9) . . . . ?
N2 N1 C1 C2 2.1(7) . . . . ?
N2 C3 C2 N3 -179.4(6) . . . . ?
N2 C3 C2 C1 1.7(7) . . . . ?
N16 N15 C10 N12 -174.9(5) . . . . ?
N16 N15 C10 N14 7.7(9) . . . . ?
N11 C7 C8 N10 178.0(6) . . . . ?
N11 C7 C8 C9 -0.1(11) . . . . ?
N11 C7 C6 N9 -178.1(5) . . . . ?
N8 N7 C5 N4 -177.8(5) . . . . ?
N8 N7 C5 N6 -2.3(10) . . . . ?
N1 N2 C3 C4 -179.1(5) . . . . ?
N1 N2 C3 C2 -0.5(7) . . . . ?
N1 C1 C2 N3 178.7(6) . . . . ?
N1 C1 C2 C3 -2.4(7) . . . . ?
C5 N4 C4 N5 1.6(7) . . . . ?
C5 N4 C4 C3 -176.3(5) . . . . ?
C5 N7 N8 O6 177.1(5) . . . . ?
C5 N7 N8 O7 -5.1(8) . . . . ?
C4 N5 N6 C5 1.4(6) . . . . ?
C4 N4 C5 N6 -0.6(6) . . . . ?
C4 N4 C5 N7 175.9(5) . . . . ?
C4 C3 C2 N3 -1.2(12) . . . . ?
C4 C3 C2 C1 179.9(7) . . . . ?
C10 N12 C9 N13 -0.1(7) . . . . ?
C10 N12 C9 C8 -177.1(5) . . . . ?
C10 N15 N16 O14 179.5(5) . . . . ?
C10 N15 N16 O13 -3.0(9) . . . . ?
C3 N2 N1 Co1 -177.4(4) . . . . ?
C3 N2 N1 C1 -1.0(7) . . . . ?
C9 N12 C10 N14 -0.4(6) . . . . ?
C9 N12 C10 N15 -178.4(5) . . . . ?
C9 N13 N14 C10 -0.8(6) . . . . ?
C8 N10 N9 Co2 177.6(4) . . . . ?
C8 N10 N9 C6 0.1(6) . . . . ?
C8 C7 C6 N9 -0.3(7) . . . . ?
C6 C7 C8 N10 0.4(6) . . . . ?
C6 C7 C8 C9 -177.7(7) . . . . ?

loop_
_smtbx_masks_void_nr
_smtbx_masks_void_average_x
_smtbx_masks_void_average_y
_smtbx_masks_void_average_z
_smtbx_masks_void_volume
_smtbx_masks_void_count_electrons
_smtbx_masks_void_content
1 -0.491 -0.448 0.448 809.7 208.0 '1 DMF,1 DMF,1 MeOH'
